data_4338594
loop_
_publ_author_name
'Kornev, Alexander N.'
'Belina, Natalia V.'
'Sushev, Vyacheslav V.'
'Fukin, Georgy K.'
'Baranov, Evgenii V.'
'Kurskiy, Yuriy A.'
'Poddelskii, Andrei I.'
'Abakumov, Gleb A.'
'L\"onnecke, Peter'
'Hey-Hawkins, Evamarie'

_publ_section_title
;
 The First Structurally Characterized Metal (\k^2^N,P)-Phosphinohydrazides:
 The Key to Understanding the Intramolecular Rearrangement
 R~2~P--NR'--NR'--M \\rightarrow  R'N=PR~2~--NR'--M.
 Metalloderivatives of Diisopropylphosphinohydrazines:
 Synthesis and Properties
;
_journal_coden_ASTM INOCAJ
_journal_issue 12
_journal_name_full 'Inorganic chemistry'
_journal_page_first 5574
_journal_page_last 5583
_journal_paper_doi 10.1021/ic900135b
_journal_volume 48
_journal_year 2009
_chemical_formula_sum 'C13 H32 Cl2 Fe N2 P2'
_chemical_formula_weight 405.1
_space_group_IT_number 14
_symmetry_cell_setting monoclinic
_symmetry_space_group_name_Hall '-P 2ybc'
_symmetry_space_group_name_H-M 'P 1 21/c 1'
_atom_sites_solution_hydrogens geom
_atom_sites_solution_primary direct
_atom_sites_solution_secondary difmap
_audit_conform_dict_location ftp://ftp.iucr.org/pub/cif_core.dic
_audit_conform_dict_name cif_core.dic
_audit_conform_dict_version 2.3
_audit_creation_date 2007-11-06T13:39:39-00:00
_audit_creation_method 'WinGX routine CIF_UPDATE'
_cell_angle_alpha 90
_cell_angle_beta 90.1660(10)
_cell_angle_gamma 90
_cell_formula_units_Z 4
_cell_length_a 14.79250(10)
_cell_length_b 11.08360(10)
_cell_length_c 12.27740(10)
_cell_measurement_reflns_used 34565
_cell_measurement_temperature 130(2)
_cell_measurement_theta_max 32.2632
_cell_measurement_theta_min 2.7397
_cell_volume 2012.92(3)
_computing_cell_refinement
;
        CrysAlis RED, Oxford Diffraction Ltd.,
        Version 1.171.32.5 (release 08-05-2007 CrysAlis171 .NET)
        (compiled May  8 2007,13:10:02)
;
_computing_data_collection
;
        CrysAlis CCD, Oxford Diffraction Ltd.,
        Version 1.171.32.5 (release 08-05-2007 CrysAlis171 .NET)
        (compiled May  8 2007,13:10:02)
;
_computing_data_reduction
;
        CrysAlis RED, Oxford Diffraction Ltd.,
        Version 1.171.32.5 (release 08-05-2007 CrysAlis171 .NET)
        (compiled May  8 2007,13:10:02)
;
_computing_molecular_graphics 'ORTEP3 for Windows (L. J. Farrugia, 1997)'
_computing_publication_material 'WINGX  (L.J. Farrugia,1999)'
_computing_structure_refinement 'SHELXL-97 (Sheldrick, 1997)'
_computing_structure_solution 'SIR92 (Giacovazzo 1993)'
_diffrn_ambient_temperature 130(2)
_diffrn_detector_area_resol_mean 16.356
_diffrn_measured_fraction_theta_full 1
_diffrn_measured_fraction_theta_max 1
_diffrn_measurement_device_type 'ccd Xcalibur S'
_diffrn_measurement_method '\w- amd \f-scans'
_diffrn_orient_matrix_UB_11 0.0489715199
_diffrn_orient_matrix_UB_12 0.0298432181
_diffrn_orient_matrix_UB_13 0.0119863647
_diffrn_orient_matrix_UB_21 0.0131372287
_diffrn_orient_matrix_UB_22 0.006499338
_diffrn_orient_matrix_UB_23 -0.0464185863
_diffrn_orient_matrix_UB_31 -0.0275250025
_diffrn_orient_matrix_UB_32 0.056145831
_diffrn_orient_matrix_UB_33 -0.0009981782
_diffrn_radiation_monochromator graphite
_diffrn_radiation_type MoK\a
_diffrn_radiation_wavelength 0.71073
_diffrn_reflns_av_R_equivalents 0.0228
_diffrn_reflns_av_unetI/netI 0.0137
_diffrn_reflns_limit_h_max 21
_diffrn_reflns_limit_h_min -21
_diffrn_reflns_limit_k_max 15
_diffrn_reflns_limit_k_min -15
_diffrn_reflns_limit_l_max 17
_diffrn_reflns_limit_l_min -17
_diffrn_reflns_number 59935
_diffrn_reflns_theta_full 30.51
_diffrn_reflns_theta_max 30.51
_diffrn_reflns_theta_min 2.75
_exptl_absorpt_coefficient_mu 1.167
_exptl_absorpt_correction_T_max 1
_exptl_absorpt_correction_T_min 0.77722
_exptl_absorpt_correction_type multi-scan
_exptl_absorpt_process_details
;
        CrysAlis RED, Oxford Diffraction Ltd.,
        Version 1.171.32.5 (release 08-05-2007 CrysAlis171 .NET)
        (compiled May  8 2007,13:10:02)
        Empirical absorption correction using spherical harmonics,
 implemented in SCALE3 ABSPACK scaling algorithm.
;
_exptl_crystal_colour orange
_exptl_crystal_density_diffrn 1.337
_exptl_crystal_density_method 'not measured'
_exptl_crystal_description prism
_exptl_crystal_F_000 856
_exptl_crystal_size_max 0.45
_exptl_crystal_size_mid 0.45
_exptl_crystal_size_min 0.3
_refine_diff_density_max 0.531
_refine_diff_density_min -0.287
_refine_diff_density_rms 0.049
_refine_ls_extinction_method none
_refine_ls_goodness_of_fit_ref 1.051
_refine_ls_hydrogen_treatment refall
_refine_ls_matrix_type full
_refine_ls_number_parameters 309
_refine_ls_number_reflns 6139
_refine_ls_number_restraints 0
_refine_ls_restrained_S_all 1.051
_refine_ls_R_factor_all 0.0277
_refine_ls_R_factor_gt 0.021
_refine_ls_shift/su_max 0.002
_refine_ls_shift/su_mean 0
_refine_ls_structure_factor_coef Fsqd
_refine_ls_weighting_details 'calc w=1/[\s^2^(Fo^2^)+(0.0288P)^2^+0.4775P] where P=(Fo^2^+2Fc^2^)/3'
_refine_ls_weighting_scheme calc
_refine_ls_wR_factor_gt 0.0513
_refine_ls_wR_factor_ref 0.055
_reflns_number_gt 5277
_reflns_number_total 6139
_reflns_threshold_expression >2sigma(I)
_cod_data_source_file ic900135b_si_001.cif
_cod_data_source_block 710339
_cod_database_code 4338594

loop_
_symmetry_equiv_pos_as_xyz
'x, y, z'
'-x, y+1/2, -z+1/2'
'-x, -y, -z'
'x, -y-1/2, z-1/2'

loop_
_atom_site_label
_atom_site_type_symbol
_atom_site_fract_x
_atom_site_fract_y
_atom_site_fract_z
_atom_site_U_iso_or_equiv
_atom_site_adp_type
_atom_site_occupancy
_atom_site_symmetry_multiplicity
_atom_site_calc_flag
Fe1 Fe 0.729346(10) 0.066102(14) 0.499091(12) 0.01642(4) Uani 1 1 d
Cl1 Cl 0.640346(18) 0.20344(3) 0.57945(2) 0.02350(6) Uani 1 1 d
Cl2 Cl 0.79364(2) -0.06335(3) 0.61428(2) 0.02681(6) Uani 1 1 d
P1 P 0.669403(17) -0.04185(2) 0.33970(2) 0.01477(5) Uani 1 1 d
P2 P 0.825539(17) 0.15958(2) 0.36049(2) 0.01538(5) Uani 1 1 d
N1 N 0.74456(6) -0.00569(8) 0.24147(7) 0.01768(17) Uani 1 1 d
N2 N 0.78072(6) 0.11426(8) 0.23860(7) 0.01671(16) Uani 1 1 d
C1 C 0.55213(7) -0.01563(11) 0.29382(10) 0.0233(2) Uani 1 1 d
C2 C 0.52372(9) 0.11477(13) 0.31270(12) 0.0331(3) Uani 1 1 d
C3 C 0.53441(10) -0.05241(14) 0.17640(13) 0.0354(3) Uani 1 1 d
C4 C 0.67727(7) -0.20740(9) 0.34593(9) 0.01846(19) Uani 1 1 d
C5 C 0.61632(8) -0.25514(11) 0.43694(11) 0.0261(2) Uani 1 1 d
C6 C 0.77425(8) -0.24947(10) 0.36401(10) 0.0230(2) Uani 1 1 d
C7 C 0.75952(9) -0.06809(11) 0.13912(9) 0.0244(2) Uani 1 1 d
C8 C 0.82363(8) 0.32418(10) 0.34234(9) 0.0207(2) Uani 1 1 d
C9 C 0.72756(8) 0.37343(10) 0.35236(10) 0.0242(2) Uani 1 1 d
C10 C 0.88619(10) 0.38481(12) 0.42475(13) 0.0335(3) Uani 1 1 d
C11 C 0.94505(7) 0.11629(10) 0.35053(9) 0.0198(2) Uani 1 1 d
C12 C 0.95522(8) -0.02033(11) 0.35886(11) 0.0250(2) Uani 1 1 d
C13 C 0.99085(9) 0.16339(14) 0.24775(12) 0.0319(3) Uani 1 1 d
H1N H 0.7457(9) 0.1635(13) 0.2126(12) 0.022(3) Uiso 1 1 d
H1 H 0.5150(11) -0.0651(15) 0.3438(14) 0.040(5) Uiso 1 1 d
H2A H 0.5570(12) 0.1734(16) 0.2600(15) 0.047(5) Uiso 1 1 d
H2B H 0.5335(13) 0.1387(17) 0.3889(16) 0.055(5) Uiso 1 1 d
H2C H 0.4573(11) 0.1174(15) 0.2988(13) 0.038(4) Uiso 1 1 d
H3A H 0.5680(12) 0.0042(18) 0.1259(15) 0.050(5) Uiso 1 1 d
H3B H 0.4721(13) -0.0459(16) 0.1611(16) 0.052(5) Uiso 1 1 d
H3C H 0.5543(12) -0.1353(18) 0.1589(15) 0.054(5) Uiso 1 1 d
H4 H 0.6569(10) -0.2370(13) 0.2773(12) 0.027(4) Uiso 1 1 d
H5A H 0.6363(10) -0.2221(14) 0.5087(13) 0.032(4) Uiso 1 1 d
H5B H 0.6216(10) -0.3463(15) 0.4410(13) 0.033(4) Uiso 1 1 d
H5C H 0.5549(11) -0.2352(14) 0.4261(13) 0.034(4) Uiso 1 1 d
H6A H 0.8147(10) -0.2254(14) 0.3077(13) 0.030(4) Uiso 1 1 d
H6B H 0.7964(10) -0.2192(14) 0.4350(13) 0.032(4) Uiso 1 1 d
H6C H 0.7749(10) -0.3369(14) 0.3646(12) 0.030(4) Uiso 1 1 d
H7A H 0.8261(11) -0.0691(14) 0.1235(14) 0.037(4) Uiso 1 1 d
H7B H 0.7301(10) -0.0264(14) 0.0776(13) 0.032(4) Uiso 1 1 d
H7C H 0.7374(10) -0.1512(15) 0.1439(13) 0.033(4) Uiso 1 1 d
H8 H 0.8454(10) 0.3393(13) 0.2706(12) 0.029(4) Uiso 1 1 d
H9A H 0.7269(11) 0.4554(15) 0.3338(14) 0.042(5) Uiso 1 1 d
H9B H 0.7050(10) 0.3658(14) 0.4252(13) 0.032(4) Uiso 1 1 d
H9C H 0.6837(11) 0.3334(15) 0.3047(13) 0.037(4) Uiso 1 1 d
H10A H 0.9476(12) 0.3621(15) 0.4154(13) 0.037(4) Uiso 1 1 d
H10B H 0.8827(11) 0.4720(16) 0.4166(13) 0.040(4) Uiso 1 1 d
H10C H 0.8694(12) 0.3651(16) 0.5022(15) 0.047(5) Uiso 1 1 d
H11 H 0.9733(9) 0.1553(14) 0.4158(12) 0.028(4) Uiso 1 1 d
H12A H 0.9283(11) -0.0581(13) 0.2973(14) 0.032(4) Uiso 1 1 d
H12B H 0.9272(11) -0.0535(13) 0.4219(13) 0.029(4) Uiso 1 1 d
H12C H 1.0177(10) -0.0406(13) 0.3613(12) 0.030(4) Uiso 1 1 d
H13A H 0.9598(11) 0.1355(16) 0.1835(14) 0.041(5) Uiso 1 1 d
H13B H 0.9880(11) 0.2483(17) 0.2438(14) 0.041(5) Uiso 1 1 d
H13C H 1.0520(11) 0.1425(15) 0.2481(13) 0.039(4) Uiso 1 1 d

loop_
_atom_site_aniso_label
_atom_site_aniso_U_11
_atom_site_aniso_U_22
_atom_site_aniso_U_33
_atom_site_aniso_U_23
_atom_site_aniso_U_13
_atom_site_aniso_U_12
Fe1 0.01754(7) 0.01725(7) 0.01446(7) -0.00055(5) -0.00011(5) -0.00001(5)
Cl1 0.02214(12) 0.02666(13) 0.02171(12) -0.00569(10) 0.00234(9) 0.00211(10)
Cl2 0.03235(14) 0.02711(14) 0.02094(13) 0.00327(10) -0.00550(10) 0.00399(11)
P1 0.01409(11) 0.01506(11) 0.01516(12) -0.00001(9) -0.00041(8) -0.00069(9)
P2 0.01698(12) 0.01339(11) 0.01576(12) 0.00006(9) -0.00047(9) -0.00117(9)
N1 0.0231(4) 0.0148(4) 0.0152(4) -0.0022(3) 0.0029(3) -0.0043(3)
N2 0.0200(4) 0.0126(4) 0.0176(4) 0.0022(3) -0.0015(3) -0.0017(3)
C1 0.0167(5) 0.0258(6) 0.0275(6) 0.0040(4) -0.0021(4) 0.0001(4)
C2 0.0302(6) 0.0353(7) 0.0338(7) -0.0034(6) -0.0066(5) 0.0131(5)
C3 0.0314(7) 0.0349(7) 0.0397(7) -0.0095(6) -0.0181(6) 0.0036(6)
C4 0.0198(5) 0.0158(5) 0.0198(5) 0.0005(4) -0.0014(4) -0.0029(4)
C5 0.0238(5) 0.0246(6) 0.0299(6) 0.0083(5) 0.0020(4) -0.0038(4)
C6 0.0223(5) 0.0165(5) 0.0302(6) -0.0010(4) 0.0002(4) 0.0012(4)
C7 0.0325(6) 0.0235(5) 0.0172(5) -0.0043(4) 0.0044(4) -0.0060(5)
C8 0.0267(5) 0.0139(4) 0.0214(5) 0.0003(4) 0.0010(4) -0.0018(4)
C9 0.0306(6) 0.0169(5) 0.0253(6) -0.0003(4) 0.0006(4) 0.0037(4)
C10 0.0350(7) 0.0205(6) 0.0449(8) -0.0077(5) -0.0077(6) -0.0047(5)
C11 0.0158(4) 0.0194(5) 0.0242(5) 0.0024(4) -0.0015(4) -0.0019(4)
C12 0.0189(5) 0.0205(5) 0.0357(7) 0.0009(5) -0.0004(4) 0.0014(4)
C13 0.0204(6) 0.0377(7) 0.0377(7) 0.0117(6) 0.0071(5) -0.0003(5)

loop_
_atom_type_symbol
_atom_type_description
_atom_type_scat_dispersion_real
_atom_type_scat_dispersion_imag
_atom_type_scat_source
Fe Fe 0.3463 0.8444 'International Tables Vol C Tables 4.2.6.8 and 6.1.1.4'
Cl Cl 0.1484 0.1585 'International Tables Vol C Tables 4.2.6.8 and 6.1.1.4'
P P 0.1023 0.0942 'International Tables Vol C Tables 4.2.6.8 and 6.1.1.4'
N N 0.0061 0.0033 'International Tables Vol C Tables 4.2.6.8 and 6.1.1.4'
C C 0.0033 0.0016 'International Tables Vol C Tables 4.2.6.8 and 6.1.1.4'
H H 0 0 'International Tables Vol C Tables 4.2.6.8 and 6.1.1.4'

loop_
_geom_angle_atom_site_label_1
_geom_angle_atom_site_label_2
_geom_angle_atom_site_label_3
_geom_angle
Cl2 Fe1 Cl1 114.093(12)
Cl2 Fe1 P2 117.754(12)
Cl1 Fe1 P2 111.171(11)
Cl2 Fe1 P1 110.161(12)
Cl1 Fe1 P1 118.024(11)
P2 Fe1 P1 82.056(10)
N1 P1 C4 102.96(5)
N1 P1 C1 111.37(5)
C4 P1 C1 103.24(5)
N1 P1 Fe1 102.48(3)
C4 P1 Fe1 115.46(4)
C1 P1 Fe1 120.21(4)
N2 P2 C11 103.64(5)
N2 P2 C8 100.35(5)
C11 P2 C8 105.41(5)
N2 P2 Fe1 105.01(3)
C11 P2 Fe1 119.78(4)
C8 P2 Fe1 119.66(4)
N2 N1 C7 111.27(8)
N2 N1 P1 118.92(7)
C7 N1 P1 127.35(7)
N1 N2 P2 113.24(7)
N1 N2 H1N 113.1(10)
P2 N2 H1N 112.9(10)
C3 C1 C2 110.60(11)
C3 C1 P1 113.99(9)
C2 C1 P1 111.26(9)
C3 C1 H1 110.2(10)
C2 C1 H1 106.1(9)
P1 C1 H1 104.2(10)
C1 C2 H2A 111.5(10)
C1 C2 H2B 111.2(11)
H2A C2 H2B 110.8(15)
C1 C2 H2C 105.9(10)
H2A C2 H2C 110.0(13)
H2B C2 H2C 107.3(14)
C1 C3 H3A 109.3(10)
C1 C3 H3B 109.5(12)
H3A C3 H3B 108.2(15)
C1 C3 H3C 113.8(11)
H3A C3 H3C 107.2(15)
H3B C3 H3C 108.7(15)
C6 C4 C5 110.10(9)
C6 C4 P1 111.75(7)
C5 C4 P1 109.72(8)
C6 C4 H4 108.6(9)
C5 C4 H4 110.0(9)
P1 C4 H4 106.7(9)
C4 C5 H5A 110.1(9)
C4 C5 H5B 109.5(9)
H5A C5 H5B 107.4(12)
C4 C5 H5C 112.6(10)
H5A C5 H5C 108.7(13)
H5B C5 H5C 108.3(13)
C4 C6 H6A 113.7(9)
C4 C6 H6B 109.5(9)
H6A C6 H6B 109.7(12)
C4 C6 H6C 108.5(9)
H6A C6 H6C 106.2(13)
H6B C6 H6C 109.2(13)
N1 C7 H7A 108.9(9)
N1 C7 H7B 111.8(9)
H7A C7 H7B 106.8(13)
N1 C7 H7C 110.1(9)
H7A C7 H7C 109.2(12)
H7B C7 H7C 109.9(13)
C10 C8 C9 110.61(10)
C10 C8 P2 110.35(8)
C9 C8 P2 111.03(8)
C10 C8 H8 109.3(9)
C9 C8 H8 109.2(9)
P2 C8 H8 106.3(9)
C8 C9 H9A 109.6(10)
C8 C9 H9B 111.7(9)
H9A C9 H9B 108.0(14)
C8 C9 H9C 113.9(9)
H9A C9 H9C 106.7(14)
H9B C9 H9C 106.6(13)
C8 C10 H10A 112.5(10)
C8 C10 H10B 109.8(10)
H10A C10 H10B 107.5(14)
C8 C10 H10C 112.3(10)
H10A C10 H10C 107.1(14)
H10B C10 H10C 107.4(14)
C12 C11 C13 110.56(10)
C12 C11 P2 110.48(7)
C13 C11 P2 113.29(8)
C12 C11 H11 109.6(9)
C13 C11 H11 109.2(8)
P2 C11 H11 103.5(8)
C11 C12 H12A 110.1(9)
C11 C12 H12B 113.2(9)
H12A C12 H12B 107.1(13)
C11 C12 H12C 109.4(9)
H12A C12 H12C 109.0(13)
H12B C12 H12C 108.0(13)
C11 C13 H13A 110.8(10)
C11 C13 H13B 111.4(10)
H13A C13 H13B 104.9(15)
C11 C13 H13C 110.1(10)
H13A C13 H13C 112.6(14)
H13B C13 H13C 106.9(14)

loop_
_geom_bond_atom_site_label_1
_geom_bond_atom_site_label_2
_geom_bond_distance
Fe1 Cl2 2.2261(3)
Fe1 Cl1 2.2430(3)
Fe1 P2 2.4511(3)
Fe1 P1 2.4571(3)
P1 N1 1.6908(9)
P1 C4 1.8402(11)
P1 C1 1.8454(11)
P2 N2 1.7104(9)
P2 C11 1.8362(11)
P2 C8 1.8381(11)
N1 N2 1.4335(12)
N1 C7 1.4519(14)
N2 H1N 0.817(15)
C1 C3 1.5202(18)
C1 C2 1.5231(18)
C1 H1 0.990(17)
C2 H2A 1.041(18)
C2 H2B 0.98(2)
C2 H2C 0.997(16)
C3 H3A 1.01(2)
C3 H3B 0.94(2)
C3 H3C 0.988(19)
C4 C6 1.5241(15)
C4 C5 1.5321(15)
C4 H4 0.952(15)
C5 H5A 0.998(16)
C5 H5B 1.014(16)
C5 H5C 0.944(16)
C6 H6A 0.953(15)
C6 H6B 0.989(16)
C6 H6C 0.970(16)
C7 H7A 1.003(17)
C7 H7B 0.986(16)
C7 H7C 0.980(16)
C8 C10 1.5252(17)
C8 C9 1.5276(16)
C8 H8 0.954(15)
C9 H9A 0.937(17)
C9 H9B 0.958(16)
C9 H9C 0.979(16)
C10 H10A 0.949(17)
C10 H10B 0.973(17)
C10 H10C 1.008(18)
C11 C12 1.5251(16)
C11 C13 1.5261(16)
C11 H11 1.001(15)
C12 H12A 0.951(16)
C12 H12B 0.953(16)
C12 H12C 0.951(15)
C13 H13A 0.963(18)
C13 H13B 0.943(19)
C13 H13C 0.933(17)
